data_7007716
loop_
_publ_author_name
'Dervisi, Athanasia'
'Koursarou, Despina'
'Ooi, Li-Ling'
'Horton, Peter N.'
'Hursthouse, Michael B.'

_publ_section_title
;
 Synthesis and characterisation of benzyl phosphino-thioether and
 -thiolato Pd(II) complexes and their applications in Suzuki coupling
 reactions.
;
_journal_issue 48
_journal_name_full 'Dalton transactions (Cambridge, England : 2003)'
_journal_page_first 5717
_journal_page_last 5724
_journal_paper_doi 10.1039/B609607G
_journal_year 2006
_chemical_formula_moiety 'C25 H29 Cl2 P Pd S'
_chemical_formula_sum 'C25 H29 Cl2 P Pd S'
_chemical_formula_weight 569.81
_chemical_name_common (Pd(4)Cl2)
_chemical_name_systematic
;
?
;
_space_group_IT_number 14
_symmetry_cell_setting monoclinic
_symmetry_space_group_name_Hall '-P 2yn'
_symmetry_space_group_name_H-M 'P 1 21/n 1'
_atom_sites_solution_hydrogens geom
_atom_sites_solution_primary direct
_atom_sites_solution_secondary difmap
_audit_creation_method SHELXL-97
_cell_angle_alpha 90.000
_cell_angle_beta 109.835(1)
_cell_angle_gamma 90.000
_cell_formula_units_Z 4
_cell_length_a 14.029(2)
_cell_length_b 12.600(2)
_cell_length_c 14.870(3)
_cell_measurement_reflns_used 26893
_cell_measurement_temperature 150(2)
_cell_measurement_theta_max 27.485
_cell_measurement_theta_min 2.91
_cell_volume 2472.6(7)
_computing_cell_refinement 'HKL Scalepack (Otwinowski & Minor 1997)'
_computing_data_collection 'Collect (Nonius BV, 1997-2000)'
_computing_data_reduction 'HKL Denzo and Scalepack (Otwinowski & Minor 1997)'
_computing_molecular_graphics 'Ortep-3 for Windows (Farrugia, 1997)'
_computing_publication_material 'WinGX publication routines (Farrugia, 1999)'
_computing_structure_refinement 'SHELXL-97 (Sheldrick, 1997)'
_computing_structure_solution 'Dirdif-99 (Beurskens, 1999)'
_diffrn_ambient_temperature 150(2)
_diffrn_measured_fraction_theta_full 0.998
_diffrn_measured_fraction_theta_max 0.998
_diffrn_measurement_device_type KappaCCD
_diffrn_measurement_method CCD
_diffrn_radiation_monochromator graphite
_diffrn_radiation_source 'fine-focus sealed tube'
_diffrn_radiation_type MoK\a
_diffrn_radiation_wavelength 0.71073
_diffrn_reflns_av_R_equivalents 0.0784
_diffrn_reflns_av_sigmaI/netI 0.0417
_diffrn_reflns_limit_h_max 16
_diffrn_reflns_limit_h_min -18
_diffrn_reflns_limit_k_max 15
_diffrn_reflns_limit_k_min -16
_diffrn_reflns_limit_l_max 19
_diffrn_reflns_limit_l_min -19
_diffrn_reflns_number 40943
_diffrn_reflns_theta_full 27.40
_diffrn_reflns_theta_max 27.40
_diffrn_reflns_theta_min 2.91
_exptl_absorpt_coefficient_mu 1.127
_exptl_absorpt_correction_T_max 0.7660
_exptl_absorpt_correction_T_min 0.6939
_exptl_absorpt_correction_type multi-scan
_exptl_absorpt_process_details 'Sortav (Blessing, 1995)'
_exptl_crystal_colour yellow
_exptl_crystal_density_diffrn 1.531
_exptl_crystal_density_method 'not measured'
_exptl_crystal_description block
_exptl_crystal_F_000 1160
_exptl_crystal_size_max 0.35
_exptl_crystal_size_mid 0.25
_exptl_crystal_size_min 0.25
_refine_diff_density_max 0.724
_refine_diff_density_min -0.939
_refine_diff_density_rms 0.121
_refine_ls_extinction_method none
_refine_ls_goodness_of_fit_ref 1.034
_refine_ls_hydrogen_treatment constr
_refine_ls_matrix_type full
_refine_ls_number_parameters 274
_refine_ls_number_reflns 5613
_refine_ls_number_restraints 0
_refine_ls_restrained_S_all 1.034
_refine_ls_R_factor_all 0.0490
_refine_ls_R_factor_gt 0.0355
_refine_ls_shift/su_max 0.002
_refine_ls_shift/su_mean 0.000
_refine_ls_structure_factor_coef Fsqd
_refine_ls_weighting_details 'calc w=1/[\s^2^(Fo^2^)+(0.0320P)^2^+4.2020P] where P=(Fo^2^+2Fc^2^)/3'
_refine_ls_weighting_scheme calc
_refine_ls_wR_factor_gt 0.0802
_refine_ls_wR_factor_ref 0.0856
_reflns_number_gt 4634
_reflns_number_total 5613
_reflns_threshold_expression >2sigma(I)
_cod_data_source_file B609607G.txt
_cod_data_source_block '[Pd(4)Cl2]'
_cod_original_cell_volume 2472.56(72)
_cod_original_sg_symbol_H-M 'P 21/n'
_cod_database_code 7007716

loop_
_symmetry_equiv_pos_as_xyz
'x, y, z'
'-x+1/2, y+1/2, -z+1/2'
'-x, -y, -z'
'x-1/2, -y-1/2, z-1/2'

loop_
_atom_site_label
_atom_site_type_symbol
_atom_site_fract_x
_atom_site_fract_y
_atom_site_fract_z
_atom_site_U_iso_or_equiv
_atom_site_adp_type
_atom_site_occupancy
_atom_site_symmetry_multiplicity
_atom_site_calc_flag
_atom_site_refinement_flags
_atom_site_disorder_assembly
_atom_site_disorder_group
C1 C 0.3009(2) 0.4048(2) 0.4087(2) 0.0226(6) Uani 1 1 d . . .
H1A H 0.2305 0.3971 0.3642 0.027 Uiso 1 1 calc R . .
H1B H 0.3278 0.4730 0.3947 0.027 Uiso 1 1 calc R . .
C2 C 0.3649(2) 0.3143(2) 0.3928(2) 0.0229(6) Uani 1 1 d . . .
H2 H 0.3314 0.2453 0.3972 0.027 Uiso 1 1 calc R . .
C3 C 0.3763(3) 0.3227(3) 0.2942(2) 0.0296(7) Uani 1 1 d . . .
H3A H 0.3078 0.3259 0.2453 0.036 Uiso 1 1 calc R . .
H3B H 0.4108 0.3905 0.2912 0.036 Uiso 1 1 calc R . .
C4 C 0.4347(3) 0.2332(3) 0.2675(3) 0.0414(9) Uani 1 1 d . . .
H4A H 0.5054 0.2343 0.3104 0.062 Uiso 1 1 calc R . .
H4B H 0.4325 0.2427 0.2014 0.062 Uiso 1 1 calc R . .
H4C H 0.4039 0.1649 0.2735 0.062 Uiso 1 1 calc R . .
C5 C 0.5243(2) 0.1799(3) 0.5149(2) 0.0275(7) Uani 1 1 d . . .
H5A H 0.5315 0.1476 0.4568 0.033 Uiso 1 1 calc R . .
H5B H 0.5913 0.1761 0.5662 0.033 Uiso 1 1 calc R . .
C6 C 0.4499(2) 0.1155(2) 0.5444(2) 0.0232(6) Uani 1 1 d . . .
C7 C 0.3706(2) 0.0626(2) 0.4771(2) 0.0244(7) Uani 1 1 d . . .
H7 H 0.3652 0.0646 0.4117 0.029 Uiso 1 1 calc R . .
C8 C 0.2988(2) 0.0064(2) 0.5039(2) 0.0249(7) Uani 1 1 d . . .
C9 C 0.3093(2) 0.0034(2) 0.6002(2) 0.0254(7) Uani 1 1 d . . .
H9 H 0.2605 -0.0339 0.6192 0.031 Uiso 1 1 calc R . .
C10 C 0.3892(2) 0.0534(3) 0.6694(2) 0.0269(7) Uani 1 1 d . . .
C11 C 0.4589(2) 0.1102(2) 0.6409(2) 0.0250(7) Uani 1 1 d . . .
H11 H 0.5132 0.1458 0.6874 0.030 Uiso 1 1 calc R . .
C12 C 0.2121(3) -0.0485(3) 0.4296(2) 0.0347(8) Uani 1 1 d . . .
H12A H 0.2332 -0.1199 0.4180 0.052 Uiso 1 1 calc R . .
H12B H 0.1922 -0.0077 0.3700 0.052 Uiso 1 1 calc R . .
H12C H 0.1544 -0.0538 0.4524 0.052 Uiso 1 1 calc R . .
C13 C 0.3990(3) 0.0476(3) 0.7734(3) 0.0427(9) Uani 1 1 d . . .
H13A H 0.4322 -0.0191 0.8008 0.064 Uiso 1 1 calc R . .
H13B H 0.3315 0.0505 0.7792 0.064 Uiso 1 1 calc R . .
H13C H 0.4396 0.1075 0.8079 0.064 Uiso 1 1 calc R . .
C14 C 0.2173(2) 0.3019(2) 0.5436(2) 0.0212(6) Uani 1 1 d . . .
C15 C 0.2154(2) 0.2775(3) 0.6347(2) 0.0266(7) Uani 1 1 d . . .
H15 H 0.2582 0.3148 0.6889 0.032 Uiso 1 1 calc R . .
C16 C 0.1512(2) 0.1990(3) 0.6460(2) 0.0301(7) Uani 1 1 d . . .
H16 H 0.1501 0.1828 0.7080 0.036 Uiso 1 1 calc R . .
C17 C 0.0891(2) 0.1443(3) 0.5680(3) 0.0306(8) Uani 1 1 d . . .
H17 H 0.0452 0.0906 0.5763 0.037 Uiso 1 1 calc R . .
C18 C 0.0905(2) 0.1676(3) 0.4777(2) 0.0284(7) Uani 1 1 d . . .
H18 H 0.0473 0.1298 0.4240 0.034 Uiso 1 1 calc R . .
C19 C 0.1545(2) 0.2456(2) 0.4648(2) 0.0244(7) Uani 1 1 d . . .
H19 H 0.1555 0.2608 0.4026 0.029 Uiso 1 1 calc R . .
C20 C 0.2396(2) 0.5304(2) 0.5401(2) 0.0211(6) Uani 1 1 d . . .
C21 C 0.2974(2) 0.6180(2) 0.5845(2) 0.0267(7) Uani 1 1 d . . .
H21 H 0.3687 0.6115 0.6140 0.032 Uiso 1 1 calc R . .
C22 C 0.2503(2) 0.7142(3) 0.5856(3) 0.0310(7) Uani 1 1 d . . .
H22 H 0.2895 0.7740 0.6157 0.037 Uiso 1 1 calc R . .
C23 C 0.1464(3) 0.7239(3) 0.5429(2) 0.0312(8) Uani 1 1 d . . .
H23 H 0.1143 0.7899 0.5448 0.037 Uiso 1 1 calc R . .
C24 C 0.0889(2) 0.6376(3) 0.4973(2) 0.0288(7) Uani 1 1 d . . .
H24 H 0.0178 0.6448 0.4669 0.035 Uiso 1 1 calc R . .
C25 C 0.1355(2) 0.5407(3) 0.4963(2) 0.0254(7) Uani 1 1 d . . .
H25 H 0.0962 0.4813 0.4656 0.031 Uiso 1 1 calc R . .
Pd1 Pd 0.460910(16) 0.381382(18) 0.623645(16) 0.01937(8) Uani 1 1 d . . .
P1 P 0.30097(6) 0.40629(6) 0.53163(5) 0.01902(16) Uani 1 1 d . . .
S1 S 0.48883(6) 0.32086(6) 0.49004(5) 0.02204(16) Uani 1 1 d . . .
Cl1 Cl 0.42733(6) 0.44857(6) 0.75583(5) 0.02589(17) Uani 1 1 d . . .
Cl2 Cl 0.63598(5) 0.34622(6) 0.71136(5) 0.02587(17) Uani 1 1 d . . .

loop_
_atom_site_aniso_label
_atom_site_aniso_U_11
_atom_site_aniso_U_22
_atom_site_aniso_U_33
_atom_site_aniso_U_23
_atom_site_aniso_U_13
_atom_site_aniso_U_12
C1 0.0234(15) 0.0245(16) 0.0202(15) 0.0041(12) 0.0078(12) 0.0015(13)
C2 0.0235(15) 0.0238(16) 0.0224(15) 0.0014(12) 0.0094(12) -0.0007(13)
C3 0.0349(18) 0.0338(19) 0.0235(16) 0.0003(14) 0.0142(14) -0.0025(15)
C4 0.050(2) 0.049(2) 0.0320(19) -0.0071(17) 0.0235(17) 0.0007(19)
C5 0.0282(17) 0.0234(17) 0.0353(18) 0.0014(13) 0.0165(14) 0.0084(13)
C6 0.0259(15) 0.0174(14) 0.0269(16) 0.0000(12) 0.0097(13) 0.0070(13)
C7 0.0325(17) 0.0188(15) 0.0223(15) 0.0007(12) 0.0100(13) 0.0082(13)
C8 0.0287(16) 0.0151(15) 0.0268(16) 0.0022(12) 0.0040(13) 0.0051(13)
C9 0.0261(16) 0.0180(15) 0.0344(17) 0.0059(13) 0.0131(13) 0.0047(13)
C10 0.0342(17) 0.0248(17) 0.0229(16) 0.0034(13) 0.0110(13) 0.0088(14)
C11 0.0269(16) 0.0202(16) 0.0253(16) 0.0002(12) 0.0057(13) 0.0039(13)
C12 0.041(2) 0.0206(17) 0.0354(19) 0.0004(14) 0.0040(15) -0.0007(15)
C13 0.053(2) 0.047(2) 0.0292(19) 0.0031(17) 0.0149(17) -0.0006(19)
C14 0.0200(15) 0.0191(15) 0.0249(15) 0.0024(12) 0.0083(12) 0.0057(12)
C15 0.0262(16) 0.0279(17) 0.0254(16) 0.0021(13) 0.0083(13) 0.0012(14)
C16 0.0278(17) 0.0344(19) 0.0312(17) 0.0124(15) 0.0141(14) 0.0055(15)
C17 0.0202(16) 0.0239(17) 0.047(2) 0.0071(15) 0.0111(14) -0.0003(13)
C18 0.0202(15) 0.0220(16) 0.0404(19) -0.0063(14) 0.0068(14) 0.0020(13)
C19 0.0224(15) 0.0256(16) 0.0245(16) -0.0002(13) 0.0069(12) 0.0043(13)
C20 0.0226(15) 0.0202(15) 0.0231(15) 0.0041(12) 0.0112(12) 0.0011(12)
C21 0.0209(15) 0.0237(16) 0.0369(18) 0.0037(14) 0.0115(13) 0.0033(13)
C22 0.0273(17) 0.0185(16) 0.048(2) 0.0035(14) 0.0141(15) 0.0003(13)
C23 0.0345(18) 0.0197(16) 0.043(2) 0.0102(14) 0.0182(15) 0.0109(14)
C24 0.0218(16) 0.0320(18) 0.0322(17) 0.0082(14) 0.0089(13) 0.0059(14)
C25 0.0226(15) 0.0257(17) 0.0266(16) 0.0022(13) 0.0065(12) 0.0021(13)
Pd1 0.01824(12) 0.01768(12) 0.02118(12) 0.00010(9) 0.00538(9) 0.00185(9)
P1 0.0188(4) 0.0190(4) 0.0197(4) 0.0020(3) 0.0072(3) 0.0032(3)
S1 0.0212(4) 0.0216(4) 0.0258(4) 0.0012(3) 0.0111(3) 0.0008(3)
Cl1 0.0288(4) 0.0283(4) 0.0179(3) -0.0050(3) 0.0043(3) 0.0066(3)
Cl2 0.0175(3) 0.0259(4) 0.0291(4) 0.0001(3) 0.0012(3) 0.0007(3)

loop_
_atom_type_symbol
_atom_type_description
_atom_type_scat_dispersion_real
_atom_type_scat_dispersion_imag
_atom_type_scat_source
C C 0.0033 0.0016 'International Tables Vol C Tables 4.2.6.8 and 6.1.1.4'
H H 0.0000 0.0000 'International Tables Vol C Tables 4.2.6.8 and 6.1.1.4'
Pd Pd -0.9988 1.0072 'International Tables Vol C Tables 4.2.6.8 and 6.1.1.4'
P P 0.1023 0.0942 'International Tables Vol C Tables 4.2.6.8 and 6.1.1.4'
S S 0.1246 0.1234 'International Tables Vol C Tables 4.2.6.8 and 6.1.1.4'
Cl Cl 0.1484 0.1585 'International Tables Vol C Tables 4.2.6.8 and 6.1.1.4'

loop_
_geom_angle_atom_site_label_1
_geom_angle_atom_site_label_2
_geom_angle_atom_site_label_3
_geom_angle
_geom_angle_site_symmetry_1
_geom_angle_site_symmetry_3
_geom_angle_publ_flag
C2 C1 P1 111.4(2) . . ?
C2 C1 H1A 109.4 . . ?
P1 C1 H1A 109.4 . . ?
C2 C1 H1B 109.4 . . ?
P1 C1 H1B 109.4 . . ?
H1A C1 H1B 108.0 . . ?
C1 C2 C3 110.9(3) . . ?
C1 C2 S1 107.1(2) . . ?
C3 C2 S1 111.7(2) . . ?
C1 C2 H2 109.0 . . ?
C3 C2 H2 109.0 . . ?
S1 C2 H2 109.0 . . ?
C4 C3 C2 116.0(3) . . ?
C4 C3 H3A 108.3 . . ?
C2 C3 H3A 108.3 . . ?
C4 C3 H3B 108.3 . . ?
C2 C3 H3B 108.3 . . ?
H3A C3 H3B 107.4 . . ?
C3 C4 H4A 109.5 . . ?
C3 C4 H4B 109.5 . . ?
H4A C4 H4B 109.5 . . ?
C3 C4 H4C 109.5 . . ?
H4A C4 H4C 109.5 . . ?
H4B C4 H4C 109.5 . . ?
C6 C5 S1 114.3(2) . . ?
C6 C5 H5A 108.7 . . ?
S1 C5 H5A 108.7 . . ?
C6 C5 H5B 108.7 . . ?
S1 C5 H5B 108.7 . . ?
H5A C5 H5B 107.6 . . ?
C7 C6 C11 119.2(3) . . ?
C7 C6 C5 121.0(3) . . ?
C11 C6 C5 119.8(3) . . ?
C6 C7 C8 121.2(3) . . ?
C6 C7 H7 119.4 . . ?
C8 C7 H7 119.4 . . ?
C9 C8 C7 118.2(3) . . ?
C9 C8 C12 121.4(3) . . ?
C7 C8 C12 120.4(3) . . ?
C10 C9 C8 121.9(3) . . ?
C10 C9 H9 119.0 . . ?
C8 C9 H9 119.0 . . ?
C9 C10 C11 118.8(3) . . ?
C9 C10 C13 120.5(3) . . ?
C11 C10 C13 120.7(3) . . ?
C10 C11 C6 120.6(3) . . ?
C10 C11 H11 119.7 . . ?
C6 C11 H11 119.7 . . ?
C8 C12 H12A 109.5 . . ?
C8 C12 H12B 109.5 . . ?
H12A C12 H12B 109.5 . . ?
C8 C12 H12C 109.5 . . ?
H12A C12 H12C 109.5 . . ?
H12B C12 H12C 109.5 . . ?
C10 C13 H13A 109.5 . . ?
C10 C13 H13B 109.5 . . ?
H13A C13 H13B 109.5 . . ?
C10 C13 H13C 109.5 . . ?
H13A C13 H13C 109.5 . . ?
H13B C13 H13C 109.5 . . ?
C19 C14 C15 119.2(3) . . ?
C19 C14 P1 122.1(2) . . ?
C15 C14 P1 118.7(2) . . ?
C16 C15 C14 120.0(3) . . ?
C16 C15 H15 120.0 . . ?
C14 C15 H15 120.0 . . ?
C17 C16 C15 120.5(3) . . ?
C17 C16 H16 119.7 . . ?
C15 C16 H16 119.7 . . ?
C16 C17 C18 119.9(3) . . ?
C16 C17 H17 120.0 . . ?
C18 C17 H17 120.0 . . ?
C17 C18 C19 120.5(3) . . ?
C17 C18 H18 119.7 . . ?
C19 C18 H18 119.7 . . ?
C18 C19 C14 119.8(3) . . ?
C18 C19 H19 120.1 . . ?
C14 C19 H19 120.1 . . ?
C25 C20 C21 119.9(3) . . ?
C25 C20 P1 119.8(2) . . ?
C21 C20 P1 120.2(2) . . ?
C22 C21 C20 119.7(3) . . ?
C22 C21 H21 120.1 . . ?
C20 C21 H21 120.1 . . ?
C21 C22 C23 120.3(3) . . ?
C21 C22 H22 119.9 . . ?
C23 C22 H22 119.9 . . ?
C22 C23 C24 120.2(3) . . ?
C22 C23 H23 119.9 . . ?
C24 C23 H23 119.9 . . ?
C23 C24 C25 119.9(3) . . ?
C23 C24 H24 120.1 . . ?
C25 C24 H24 120.1 . . ?
C24 C25 C20 120.1(3) . . ?
C24 C25 H25 120.0 . . ?
C20 C25 H25 120.0 . . ?
P1 Pd1 S1 86.95(3) . . ?
P1 Pd1 Cl1 90.99(3) . . ?
S1 Pd1 Cl1 177.47(3) . . ?
P1 Pd1 Cl2 174.88(3) . . ?
S1 Pd1 Cl2 88.00(3) . . ?
Cl1 Pd1 Cl2 94.08(3) . . ?
C20 P1 C14 106.32(13) . . ?
C20 P1 C1 103.90(14) . . ?
C14 P1 C1 108.09(14) . . ?
C20 P1 Pd1 118.98(10) . . ?
C14 P1 Pd1 112.96(10) . . ?
C1 P1 Pd1 105.81(10) . . ?
C2 S1 C5 103.38(15) . . ?
C2 S1 Pd1 107.60(10) . . ?
C5 S1 Pd1 105.16(11) . . ?

loop_
_geom_bond_atom_site_label_1
_geom_bond_atom_site_label_2
_geom_bond_distance
_geom_bond_site_symmetry_2
_geom_bond_publ_flag
C1 C2 1.519(4) . ?
C1 P1 1.827(3) . ?
C1 H1A 0.9900 . ?
C1 H1B 0.9900 . ?
C2 C3 1.532(4) . ?
C2 S1 1.847(3) . ?
C2 H2 1.0000 . ?
C3 C4 1.524(5) . ?
C3 H3A 0.9900 . ?
C3 H3B 0.9900 . ?
C4 H4A 0.9800 . ?
C4 H4B 0.9800 . ?
C4 H4C 0.9800 . ?
C5 C6 1.501(4) . ?
C5 S1 1.848(3) . ?
C5 H5A 0.9900 . ?
C5 H5B 0.9900 . ?
C6 C7 1.388(4) . ?
C6 C11 1.398(4) . ?
C7 C8 1.395(5) . ?
C7 H7 0.9500 . ?
C8 C9 1.390(4) . ?
C8 C12 1.506(4) . ?
C9 C10 1.389(4) . ?
C9 H9 0.9500 . ?
C10 C11 1.389(5) . ?
C10 C13 1.508(5) . ?
C11 H11 0.9500 . ?
C12 H12A 0.9800 . ?
C12 H12B 0.9800 . ?
C12 H12C 0.9800 . ?
C13 H13A 0.9800 . ?
C13 H13B 0.9800 . ?
C13 H13C 0.9800 . ?
C14 C19 1.397(4) . ?
C14 C15 1.397(4) . ?
C14 P1 1.812(3) . ?
C15 C16 1.386(5) . ?
C15 H15 0.9500 . ?
C16 C17 1.376(5) . ?
C16 H16 0.9500 . ?
C17 C18 1.381(5) . ?
C17 H17 0.9500 . ?
C18 C19 1.388(4) . ?
C18 H18 0.9500 . ?
C19 H19 0.9500 . ?
C20 C25 1.389(4) . ?
C20 C21 1.395(4) . ?
C20 P1 1.811(3) . ?
C21 C22 1.383(4) . ?
C21 H21 0.9500 . ?
C22 C23 1.384(5) . ?
C22 H22 0.9500 . ?
C23 C24 1.385(5) . ?
C23 H23 0.9500 . ?
C24 C25 1.388(4) . ?
C24 H24 0.9500 . ?
C25 H25 0.9500 . ?
Pd1 P1 2.2185(8) . ?
Pd1 S1 2.2825(8) . ?
Pd1 Cl1 2.3304(7) . ?
Pd1 Cl2 2.3991(7) . ?

loop_
_geom_torsion_atom_site_label_1
_geom_torsion_atom_site_label_2
_geom_torsion_atom_site_label_3
_geom_torsion_atom_site_label_4
_geom_torsion
_geom_torsion_site_symmetry_1
_geom_torsion_site_symmetry_2
_geom_torsion_site_symmetry_3
_geom_torsion_site_symmetry_4
_geom_torsion_publ_flag
P1 C1 C2 C3 -172.2(2) . . . . ?
P1 C1 C2 S1 -50.1(2) . . . . ?
C1 C2 C3 C4 -177.1(3) . . . . ?
S1 C2 C3 C4 63.6(3) . . . . ?
S1 C5 C6 C7 90.8(3) . . . . ?
S1 C5 C6 C11 -87.9(3) . . . . ?
C11 C6 C7 C8 1.5(4) . . . . ?
C5 C6 C7 C8 -177.2(3) . . . . ?
C6 C7 C8 C9 -0.9(4) . . . . ?
C6 C7 C8 C12 178.7(3) . . . . ?
C7 C8 C9 C10 -0.6(4) . . . . ?
C12 C8 C9 C10 179.7(3) . . . . ?
C8 C9 C10 C11 1.6(5) . . . . ?
C8 C9 C10 C13 -179.3(3) . . . . ?
C9 C10 C11 C6 -1.0(5) . . . . ?
C13 C10 C11 C6 179.9(3) . . . . ?
C7 C6 C11 C10 -0.5(4) . . . . ?
C5 C6 C11 C10 178.2(3) . . . . ?
C19 C14 C15 C16 -0.5(5) . . . . ?
P1 C14 C15 C16 179.1(2) . . . . ?
C14 C15 C16 C17 0.2(5) . . . . ?
C15 C16 C17 C18 0.0(5) . . . . ?
C16 C17 C18 C19 0.2(5) . . . . ?
C17 C18 C19 C14 -0.6(5) . . . . ?
C15 C14 C19 C18 0.8(4) . . . . ?
P1 C14 C19 C18 -178.9(2) . . . . ?
C25 C20 C21 C22 0.7(5) . . . . ?
P1 C20 C21 C22 176.1(3) . . . . ?
C20 C21 C22 C23 0.1(5) . . . . ?
C21 C22 C23 C24 -1.2(5) . . . . ?
C22 C23 C24 C25 1.4(5) . . . . ?
C23 C24 C25 C20 -0.5(5) . . . . ?
C21 C20 C25 C24 -0.5(5) . . . . ?
P1 C20 C25 C24 -175.9(2) . . . . ?
C25 C20 P1 C14 -39.9(3) . . . . ?
C21 C20 P1 C14 144.8(3) . . . . ?
C25 C20 P1 C1 74.1(3) . . . . ?
C21 C20 P1 C1 -101.3(3) . . . . ?
C25 C20 P1 Pd1 -168.7(2) . . . . ?
C21 C20 P1 Pd1 16.0(3) . . . . ?
C19 C14 P1 C20 101.9(3) . . . . ?
C15 C14 P1 C20 -77.7(3) . . . . ?
C19 C14 P1 C1 -9.1(3) . . . . ?
C15 C14 P1 C1 171.2(2) . . . . ?
C19 C14 P1 Pd1 -125.8(2) . . . . ?
C15 C14 P1 Pd1 54.5(3) . . . . ?
C2 C1 P1 C20 170.8(2) . . . . ?
C2 C1 P1 C14 -76.6(2) . . . . ?
C2 C1 P1 Pd1 44.7(2) . . . . ?
S1 Pd1 P1 C20 -133.50(11) . . . . ?
Cl1 Pd1 P1 C20 45.03(11) . . . . ?
Cl2 Pd1 P1 C20 -143.0(3) . . . . ?
S1 Pd1 P1 C14 100.80(11) . . . . ?
Cl1 Pd1 P1 C14 -80.67(11) . . . . ?
Cl2 Pd1 P1 C14 91.3(3) . . . . ?
S1 Pd1 P1 C1 -17.26(11) . . . . ?
Cl1 Pd1 P1 C1 161.27(11) . . . . ?
Cl2 Pd1 P1 C1 -26.8(4) . . . . ?
C1 C2 S1 C5 144.4(2) . . . . ?
C3 C2 S1 C5 -94.0(2) . . . . ?
C1 C2 S1 Pd1 33.4(2) . . . . ?
C3 C2 S1 Pd1 155.0(2) . . . . ?
C6 C5 S1 C2 -59.3(3) . . . . ?
C6 C5 S1 Pd1 53.5(2) . . . . ?
P1 Pd1 S1 C2 -6.16(11) . . . . ?
Cl1 Pd1 S1 C2 -41.6(7) . . . . ?
Cl2 Pd1 S1 C2 173.00(11) . . . . ?
P1 Pd1 S1 C5 -115.89(11) . . . . ?
Cl1 Pd1 S1 C5 -151.3(7) . . . . ?
Cl2 Pd1 S1 C5 63.27(11) . . . . ?
